data_1546663
loop_
_publ_author_name
'Raghuvarman, B.'
'Gayathri, Jayagopi'
'Selvan, Kumar Sangeetha'
'Sugumar, P.'
'Ponnuswamy, M. N.'

_publ_section_title
;
 (<i>E</i>)-<i>N</i>-(1<i>H</i>-Pyrrol-2-ylmethylidene)-2-{[(<i>E</i>)-(1<i>H</i>-pyrrol-2-ylmethylidene)amino]methyl}aniline
;
_journal_coeditor_code SU4142
_journal_issue 4
_journal_name_full IUCrData
_journal_page_first x170540
_journal_paper_doi 10.1107/S2414314617005405
_journal_volume 2
_journal_year 2017
_chemical_formula_iupac 'C17 H16 N4'
_chemical_formula_moiety 'C17 H16 N4'
_chemical_formula_sum 'C17 H16 N4'
_chemical_formula_weight 276.34
_chemical_name_common
(<i>E</i>)-<i>N</i>-(1<i>H</i>-Pyrrol-2-ylmethylidene)-2-{[(<i>E</i>)-(1<i>H</i>-pyrrol-2-ylmethylidene)amino]methyl}aniline
_space_group_crystal_system monoclinic
_space_group_IT_number 4
_space_group_name_Hall 'P 2yb'
_space_group_name_H-M_alt 'P 1 21 1'
_symmetry_space_group_name_Hall 'P 2yb'
_symmetry_space_group_name_H-M 'P 1 21 1'
_atom_sites_solution_hydrogens geom
_atom_sites_solution_primary direct
_atom_sites_solution_secondary difmap
_audit_creation_method SHELXL-2014/7
_cell_angle_alpha 90
_cell_angle_beta 102.558(9)
_cell_angle_gamma 90
_cell_formula_units_Z 4
_cell_length_a 9.968(4)
_cell_length_b 15.529(6)
_cell_length_c 10.119(4)
_cell_measurement_reflns_used 3322
_cell_measurement_temperature 296(2)
_cell_measurement_theta_max 24.498
_cell_measurement_theta_min 2.444
_cell_volume 1528.9(10)
_computing_cell_refinement
;
SAINT (Bruker, 2008)
;
_computing_data_collection
;
APEX2 (Bruker, 2008)
;
_computing_data_reduction
;
SAINT (Bruker, 2008)
;
_computing_molecular_graphics
;
PLATON (Spek, 2009) and Mercury (Macrae <i>et al.</i>,  2008)
;
_computing_publication_material
;
SHELXL2014 (Sheldrick, 2015) and PLATON (Spek, 2009)
;
_computing_structure_refinement
;
SHELXL2014 (Sheldrick, 2015)
;
_computing_structure_solution
;
SHELXS97 (Sheldrick, 2008)
;
_diffrn_ambient_temperature 296(2)
_diffrn_measured_fraction_theta_full 0.991
_diffrn_measured_fraction_theta_max 0.991
_diffrn_measurement_device_type 'Bruker SMART APEXII area-detector'
_diffrn_measurement_method '\w and \f scans'
_diffrn_radiation_monochromator graphite
_diffrn_radiation_source 'fine-focus sealed tube'
_diffrn_radiation_type MoK\a
_diffrn_radiation_wavelength 0.71073
_diffrn_reflns_av_R_equivalents 0.0553
_diffrn_reflns_limit_h_max 11
_diffrn_reflns_limit_h_min -11
_diffrn_reflns_limit_k_max 18
_diffrn_reflns_limit_k_min -18
_diffrn_reflns_limit_l_max 11
_diffrn_reflns_limit_l_min -11
_diffrn_reflns_number 18751
_diffrn_reflns_theta_full 24.498
_diffrn_reflns_theta_max 24.498
_diffrn_reflns_theta_min 2.444
_exptl_absorpt_coefficient_mu 0.074
_exptl_absorpt_correction_T_max 0.985
_exptl_absorpt_correction_T_min 0.982
_exptl_absorpt_correction_type multi-scan
_exptl_absorpt_process_details
;
(SADABS; Bruker, 2008)
;
_exptl_crystal_colour Yellow
_exptl_crystal_density_diffrn 1.201
_exptl_crystal_description Block
_exptl_crystal_F_000 584
_exptl_crystal_size_max 0.250
_exptl_crystal_size_mid 0.250
_exptl_crystal_size_min 0.200
_refine_diff_density_max 0.148
_refine_diff_density_min -0.136
_refine_ls_extinction_coef 0.0068(13)
_refine_ls_extinction_expression Fc^*^=kFc[1+0.001xFc^2^\l^3^/sin(2\q)]^-1/4^
_refine_ls_extinction_method
;
SHELXL2014 (Sheldrick, 2015)
;
_refine_ls_goodness_of_fit_ref 0.988
_refine_ls_hydrogen_treatment constr
_refine_ls_matrix_type full
_refine_ls_number_parameters 380
_refine_ls_number_reflns 5057
_refine_ls_number_restraints 1
_refine_ls_restrained_S_all 0.988
_refine_ls_R_factor_all 0.0905
_refine_ls_R_factor_gt 0.0433
_refine_ls_shift/su_max 0.000
_refine_ls_shift/su_mean 0.000
_refine_ls_structure_factor_coef Fsqd
_refine_ls_weighting_details 'w=1/[\s^2^(Fo^2^)+(0.0351P)^2^] where P=(Fo^2^+2Fc^2^)/3'
_refine_ls_weighting_scheme calc
_refine_ls_wR_factor_gt 0.0759
_refine_ls_wR_factor_ref 0.0915
_reflns_number_gt 3322
_reflns_number_total 5057
_reflns_threshold_expression 'I > 2\s(I)'
_cod_data_source_file su4142sup1.cif
_cod_data_source_block I
_cod_original_cell_volume 1528.9(11)
_cod_database_code 1546663

loop_
_space_group_symop_operation_xyz
'x, y, z'
'-x, y+1/2, -z'

loop_
_atom_site_type_symbol
_atom_site_label
_atom_site_fract_x
_atom_site_fract_y
_atom_site_fract_z
_atom_site_U_iso_or_equiv
_atom_site_adp_type
_atom_site_calc_flag
_atom_site_occupancy
C C2A 0.0016(5) 0.8295(3) 0.5903(5) 0.0715(15) Uani d 1
H H2A -0.0764 0.8156 0.6224 0.086 Uiso calc 1
C C3A 0.0174(6) 0.9004(3) 0.5175(6) 0.0770(16) Uani d 1
H H3A -0.0471 0.9437 0.4910 0.092 Uiso calc 1
C C4A 0.1469(5) 0.8965(3) 0.4897(5) 0.0717(14) Uani d 1
H H4A 0.1852 0.9369 0.4409 0.086 Uiso calc 1
C C5A 0.2088(5) 0.8228(3) 0.5469(4) 0.0525(11) Uani d 1
C C6A 0.3409(4) 0.7887(3) 0.5445(4) 0.0529(11) Uani d 1
H H6A 0.3999 0.8216 0.5053 0.064 Uiso calc 1
C C8A 0.5163(4) 0.6869(2) 0.5839(4) 0.0439(10) Uani d 1
C C9A 0.5588(4) 0.6895(3) 0.4629(5) 0.0575(12) Uani d 1
H H9A 0.5002 0.7107 0.3854 0.069 Uiso calc 1
C C10A 0.6891(5) 0.6603(3) 0.4569(5) 0.0650(13) Uani d 1
H H10A 0.7183 0.6632 0.3758 0.078 Uiso calc 1
C C11A 0.7745(5) 0.6275(3) 0.5696(6) 0.0635(13) Uani d 1
H H11A 0.8618 0.6081 0.5656 0.076 Uiso calc 1
C C12A 0.7303(4) 0.6232(3) 0.6895(5) 0.0553(12) Uani d 1
H H12A 0.7884 0.6002 0.7658 0.066 Uiso calc 1
C C13A 0.6013(4) 0.6524(2) 0.6991(4) 0.0432(10) Uani d 1
C C14A 0.5551(4) 0.6468(3) 0.8314(4) 0.0541(12) Uani d 1
H H14A 0.4763 0.6841 0.8278 0.065 Uiso calc 1
H H14B 0.5272 0.5883 0.8452 0.065 Uiso calc 1
C C16A 0.7137(4) 0.6145(3) 1.0305(4) 0.0464(10) Uani d 1
H H16A 0.6722 0.5605 1.0208 0.056 Uiso calc 1
C C17A 0.8277(4) 0.6277(3) 1.1407(4) 0.0441(10) Uani d 1
C C18A 0.8902(4) 0.5727(3) 1.2417(4) 0.0572(12) Uani d 1
H H18A 0.8627 0.5166 1.2538 0.069 Uiso calc 1
C C19A 1.0010(5) 0.6147(3) 1.3225(5) 0.0664(13) Uani d 1
H H19A 1.0614 0.5922 1.3977 0.080 Uiso calc 1
C C20A 1.0042(4) 0.6951(3) 1.2705(5) 0.0647(13) Uani d 1
H H20A 1.0679 0.7377 1.3045 0.078 Uiso calc 1
N N1A 0.1186(3) 0.7820(2) 0.6087(4) 0.0561(10) Uani d 1
H H1A 0.1332 0.7342 0.6523 0.067 Uiso calc 1
N N7A 0.3822(3) 0.7153(2) 0.5935(3) 0.0464(9) Uani d 1
N N15A 0.6657(3) 0.6724(2) 0.9444(4) 0.0477(9) Uani d 1
N N21A 0.8989(3) 0.7029(2) 1.1607(3) 0.0522(9) Uani d 1
H H21A 0.8801 0.7483 1.1116 0.063 Uiso calc 1
C C2B 0.5320(5) 0.8966(3) 0.8313(5) 0.0734(15) Uani d 1
H H2B 0.4489 0.8697 0.8322 0.088 Uiso calc 1
C C3B 0.5475(6) 0.9768(4) 0.7837(5) 0.0830(16) Uani d 1
H H3B 0.4772 1.0146 0.7461 0.100 Uiso calc 1
C C4B 0.6876(6) 0.9924(3) 0.8013(5) 0.0773(15) Uani d 1
H H4B 0.7279 1.0425 0.7779 0.093 Uiso calc 1
C C5B 0.7559(5) 0.9202(3) 0.8597(4) 0.0556(12) Uani d 1
C C6B 0.9002(5) 0.9050(3) 0.9028(5) 0.0567(12) Uani d 1
H H6B 0.9605 0.9462 0.8829 0.068 Uiso calc 1
C C8B 1.0951(4) 0.8292(3) 1.0099(4) 0.0504(11) Uani d 1
C C9B 1.1750(5) 0.8937(3) 1.0846(5) 0.0701(14) Uani d 1
H H9B 1.1342 0.9450 1.1024 0.084 Uiso calc 1
C C10B 1.3143(5) 0.8815(4) 1.1321(5) 0.0786(15) Uani d 1
H H10B 1.3671 0.9244 1.1828 0.094 Uiso calc 1
C C11B 1.3744(5) 0.8068(4) 1.1049(5) 0.0731(15) Uani d 1
H H11B 1.4685 0.7990 1.1356 0.088 Uiso calc 1
C C12B 1.2953(4) 0.7420(3) 1.0313(4) 0.0626(13) Uani d 1
H H12B 1.3372 0.6910 1.0138 0.075 Uiso calc 1
C C13B 1.1560(4) 0.7521(3) 0.9838(4) 0.0496(11) Uani d 1
C C14B 1.0713(4) 0.6807(3) 0.9077(5) 0.0609(13) Uani d 1
H H14C 1.0533 0.6379 0.9715 0.073 Uiso calc 1
H H14D 0.9837 0.7036 0.8597 0.073 Uiso calc 1
C C16B 1.1674(4) 0.5599(3) 0.8283(4) 0.0509(11) Uani d 1
H H16B 1.1401 0.5323 0.8997 0.061 Uiso calc 1
C C17B 1.2371(4) 0.5098(3) 0.7451(4) 0.0438(10) Uani d 1
C C18B 1.2663(5) 0.4240(3) 0.7486(5) 0.0645(13) Uani d 1
H H18B 1.2441 0.3841 0.8089 0.077 Uiso calc 1
C C19B 1.3351(5) 0.4067(3) 0.6462(6) 0.0709(15) Uani d 1
H H19B 1.3678 0.3533 0.6260 0.085 Uiso calc 1
C C20B 1.3460(4) 0.4812(3) 0.5813(5) 0.0625(13) Uani d 1
H H20B 1.3878 0.4883 0.5083 0.075 Uiso calc 1
N N1B 0.6582(4) 0.8626(2) 0.8772(4) 0.0571(10) Uani d 1
H H1B 0.6745 0.8121 0.9122 0.068 Uiso calc 1
N N7B 0.9502(3) 0.8376(2) 0.9672(4) 0.0515(9) Uani d 1
N N15B 1.1404(3) 0.6396(2) 0.8111(3) 0.0501(9) Uani d 1
N N21B 1.2854(3) 0.5437(2) 0.6407(3) 0.0467(8) Uani d 1
H H21B 1.2786 0.5969 0.6163 0.056 Uiso calc 1

loop_
_atom_site_aniso_label
_atom_site_aniso_U_11
_atom_site_aniso_U_22
_atom_site_aniso_U_33
_atom_site_aniso_U_12
_atom_site_aniso_U_13
_atom_site_aniso_U_23
C2A 0.057(3) 0.067(4) 0.085(4) 0.014(3) 0.002(3) -0.021(3)
C3A 0.083(4) 0.046(3) 0.086(4) 0.024(3) -0.015(3) -0.007(3)
C4A 0.083(4) 0.044(3) 0.078(4) 0.007(3) -0.005(3) 0.007(3)
C5A 0.064(3) 0.038(3) 0.051(3) 0.007(2) 0.001(2) 0.003(2)
C6A 0.061(3) 0.045(3) 0.051(3) -0.007(2) 0.009(2) 0.006(2)
C8A 0.047(2) 0.036(2) 0.049(3) -0.005(2) 0.012(2) 0.002(2)
C9A 0.070(3) 0.055(3) 0.050(3) -0.004(2) 0.018(2) 0.003(2)
C10A 0.078(3) 0.058(3) 0.071(4) -0.002(3) 0.043(3) -0.005(3)
C11A 0.062(3) 0.054(3) 0.082(4) 0.001(2) 0.033(3) -0.003(3)
C12A 0.048(3) 0.055(3) 0.062(3) 0.000(2) 0.009(2) -0.001(2)
C13A 0.045(2) 0.039(2) 0.047(3) -0.0040(19) 0.012(2) -0.001(2)
C14A 0.046(2) 0.067(3) 0.047(3) -0.003(2) 0.006(2) 0.004(2)
C16A 0.052(2) 0.047(3) 0.043(3) 0.000(2) 0.018(2) -0.001(2)
C17A 0.049(2) 0.047(3) 0.037(3) 0.008(2) 0.011(2) -0.002(2)
C18A 0.065(3) 0.060(3) 0.047(3) 0.010(2) 0.014(2) 0.011(3)
C19A 0.064(3) 0.083(4) 0.049(3) 0.016(3) 0.004(2) 0.008(3)
C20A 0.059(3) 0.083(4) 0.049(3) 0.000(3) 0.005(3) -0.009(3)
N1A 0.059(2) 0.049(2) 0.057(3) 0.011(2) 0.0046(19) 0.0025(19)
N7A 0.050(2) 0.045(2) 0.042(2) 0.0020(16) 0.0056(16) 0.0066(17)
N15A 0.0473(19) 0.050(2) 0.044(2) 0.0010(17) 0.0059(17) 0.0038(19)
N21A 0.058(2) 0.055(2) 0.041(2) 0.0046(19) 0.0060(18) 0.0022(19)
C2B 0.066(3) 0.083(4) 0.069(4) 0.017(3) 0.011(3) 0.008(3)
C3B 0.091(4) 0.081(4) 0.075(4) 0.030(3) 0.012(3) 0.017(3)
C4B 0.103(4) 0.058(4) 0.071(4) 0.008(3) 0.020(3) 0.009(3)
C5B 0.072(3) 0.049(3) 0.046(3) 0.003(3) 0.015(2) 0.003(2)
C6B 0.072(3) 0.052(3) 0.049(3) -0.008(3) 0.020(2) -0.004(2)
C8B 0.052(3) 0.052(3) 0.048(3) -0.010(2) 0.013(2) 0.002(2)
C9B 0.075(3) 0.055(3) 0.076(4) -0.017(3) 0.009(3) -0.007(3)
C10B 0.078(4) 0.083(4) 0.067(4) -0.026(3) -0.001(3) -0.001(3)
C11B 0.058(3) 0.096(4) 0.064(4) -0.016(3) 0.008(3) 0.003(3)
C12B 0.057(3) 0.074(4) 0.060(3) -0.004(3) 0.018(2) -0.004(3)
C13B 0.048(3) 0.056(3) 0.048(3) -0.008(2) 0.017(2) -0.004(2)
C14B 0.056(3) 0.064(3) 0.068(3) -0.007(2) 0.025(2) -0.015(3)
C16B 0.056(3) 0.051(3) 0.047(3) -0.012(2) 0.014(2) 0.000(2)
C17B 0.045(2) 0.044(3) 0.041(3) -0.004(2) 0.005(2) 0.003(2)
C18B 0.073(3) 0.044(3) 0.073(4) 0.000(2) 0.010(3) 0.011(3)
C19B 0.074(3) 0.042(3) 0.093(4) 0.016(2) 0.009(3) -0.011(3)
C20B 0.058(3) 0.060(3) 0.071(3) 0.009(3) 0.016(2) -0.013(3)
N1B 0.070(2) 0.048(2) 0.053(3) 0.006(2) 0.012(2) 0.0033(19)
N7B 0.059(2) 0.044(2) 0.051(2) -0.0041(18) 0.0122(18) -0.0031(19)
N15B 0.055(2) 0.048(2) 0.051(2) -0.0017(18) 0.0180(17) -0.0071(19)
N21B 0.0483(19) 0.040(2) 0.050(2) 0.0032(17) 0.0059(17) 0.0003(18)

loop_
_atom_type_symbol
_atom_type_description
_atom_type_scat_dispersion_real
_atom_type_scat_dispersion_imag
_atom_type_scat_source
C C 0.0033 0.0016 'International Tables Vol C Tables 4.2.6.8 and 6.1.1.4'
H H 0.0000 0.0000 'International Tables Vol C Tables 4.2.6.8 and 6.1.1.4'
N N 0.0061 0.0033 'International Tables Vol C Tables 4.2.6.8 and 6.1.1.4'

loop_
_geom_angle_atom_site_label_1
_geom_angle_atom_site_label_2
_geom_angle_atom_site_label_3
_geom_angle
C3A C2A N1A 108.5(4)
C3A C2A H2A 125.7
N1A C2A H2A 125.7
C2A C3A C4A 107.5(4)
C2A C3A H3A 126.2
C4A C3A H3A 126.2
C5A C4A C3A 107.8(5)
C5A C4A H4A 126.1
C3A C4A H4A 126.1
N1A C5A C4A 107.5(4)
N1A C5A C6A 122.8(4)
C4A C5A C6A 129.6(5)
N7A C6A C5A 123.2(4)
N7A C6A H6A 118.4
C5A C6A H6A 118.4
C9A C8A C13A 120.5(4)
C9A C8A N7A 121.5(4)
C13A C8A N7A 118.0(4)
C8A C9A C10A 119.9(4)
C8A C9A H9A 120.0
C10A C9A H9A 120.0
C11A C10A C9A 120.3(4)
C11A C10A H10A 119.9
C9A C10A H10A 119.9
C10A C11A C12A 119.5(4)
C10A C11A H11A 120.2
C12A C11A H11A 120.2
C11A C12A C13A 121.6(4)
C11A C12A H12A 119.2
C13A C12A H12A 119.2
C12A C13A C8A 118.2(4)
C12A C13A C14A 120.6(4)
C8A C13A C14A 121.2(3)
N15A C14A C13A 110.8(3)
N15A C14A H14A 109.5
C13A C14A H14A 109.5
N15A C14A H14B 109.5
C13A C14A H14B 109.5
H14A C14A H14B 108.1
N15A C16A C17A 123.5(4)
N15A C16A H16A 118.2
C17A C16A H16A 118.2
N21A C17A C18A 106.6(4)
N21A C17A C16A 122.8(4)
C18A C17A C16A 130.5(4)
C17A C18A C19A 108.7(4)
C17A C18A H18A 125.6
C19A C18A H18A 125.6
C20A C19A C18A 106.7(4)
C20A C19A H19A 126.7
C18A C19A H19A 126.7
C19A C20A N21A 108.7(4)
C19A C20A H20A 125.7
N21A C20A H20A 125.7
C2A N1A C5A 108.6(4)
C2A N1A H1A 125.7
C5A N1A H1A 125.7
C6A N7A C8A 118.4(3)
C16A N15A C14A 116.8(3)
C20A N21A C17A 109.3(4)
C20A N21A H21A 125.3
C17A N21A H21A 125.3
N1B C2B C3B 108.2(5)
N1B C2B H2B 125.9
C3B C2B H2B 125.9
C2B C3B C4B 107.6(5)
C2B C3B H3B 126.2
C4B C3B H3B 126.2
C5B C4B C3B 107.7(5)
C5B C4B H4B 126.2
C3B C4B H4B 126.2
N1B C5B C4B 106.9(4)
N1B C5B C6B 123.5(4)
C4B C5B C6B 129.6(5)
N7B C6B C5B 123.2(4)
N7B C6B H6B 118.4
C5B C6B H6B 118.4
C13B C8B C9B 119.9(4)
C13B C8B N7B 118.5(4)
C9B C8B N7B 121.4(4)
C10B C9B C8B 120.2(5)
C10B C9B H9B 119.9
C8B C9B H9B 119.9
C11B C10B C9B 120.0(5)
C11B C10B H10B 120.0
C9B C10B H10B 120.0
C10B C11B C12B 120.1(4)
C10B C11B H11B 119.9
C12B C11B H11B 119.9
C13B C12B C11B 121.1(4)
C13B C12B H12B 119.5
C11B C12B H12B 119.5
C12B C13B C8B 118.7(4)
C12B C13B C14B 120.4(4)
C8B C13B C14B 120.9(3)
N15B C14B C13B 111.8(3)
N15B C14B H14C 109.3
C13B C14B H14C 109.3
N15B C14B H14D 109.3
C13B C14B H14D 109.3
H14C C14B H14D 107.9
N15B C16B C17B 124.4(4)
N15B C16B H16B 117.8
C17B C16B H16B 117.8
N21B C17B C18B 106.8(4)
N21B C17B C16B 123.0(4)
C18B C17B C16B 130.2(5)
C17B C18B C19B 107.9(4)
C17B C18B H18B 126.0
C19B C18B H18B 126.0
C20B C19B C18B 107.7(4)
C20B C19B H19B 126.2
C18B C19B H19B 126.2
C19B C20B N21B 108.0(4)
C19B C20B H20B 126.0
N21B C20B H20B 126.0
C2B N1B C5B 109.7(4)
C2B N1B H1B 125.2
C5B N1B H1B 125.2
C6B N7B C8B 119.3(4)
C16B N15B C14B 116.8(4)
C20B N21B C17B 109.6(4)
C20B N21B H21B 125.2
C17B N21B H21B 125.2

loop_
_geom_bond_atom_site_label_1
_geom_bond_atom_site_label_2
_geom_bond_distance
C2A C3A 1.353(6)
C2A N1A 1.358(5)
C2A H2A 0.9300
C3A C4A 1.380(7)
C3A H3A 0.9300
C4A C5A 1.368(5)
C4A H4A 0.9300
C5A N1A 1.358(5)
C5A C6A 1.424(6)
C6A N7A 1.276(5)
C6A H6A 0.9300
C8A C9A 1.380(5)
C8A C13A 1.390(5)
C8A N7A 1.431(4)
C9A C10A 1.389(6)
C9A H9A 0.9300
C10A C11A 1.365(6)
C10A H10A 0.9300
C11A C12A 1.380(6)
C11A H11A 0.9300
C12A C13A 1.387(5)
C12A H12A 0.9300
C13A C14A 1.509(5)
C14A N15A 1.461(5)
C14A H14A 0.9700
C14A H14B 0.9700
C16A N15A 1.272(4)
C16A C17A 1.423(5)
C16A H16A 0.9300
C17A N21A 1.359(5)
C17A C18A 1.372(5)
C18A C19A 1.386(6)
C18A H18A 0.9300
C19A C20A 1.357(6)
C19A H19A 0.9300
C20A N21A 1.358(5)
C20A H20A 0.9300
N1A H1A 0.8600
N21A H21A 0.8600
C2B N1B 1.351(5)
C2B C3B 1.357(7)
C2B H2B 0.9300
C3B C4B 1.389(7)
C3B H3B 0.9300
C4B C5B 1.376(6)
C4B H4B 0.9300
C5B N1B 1.362(5)
C5B C6B 1.429(6)
C6B N7B 1.276(5)
C6B H6B 0.9300
C8B C13B 1.393(5)
C8B C9B 1.395(5)
C8B N7B 1.421(5)
C9B C10B 1.380(6)
C9B H9B 0.9300
C10B C11B 1.362(7)
C10B H10B 0.9300
C11B C12B 1.390(6)
C11B H11B 0.9300
C12B C13B 1.377(5)
C12B H12B 0.9300
C13B C14B 1.501(5)
C14B N15B 1.459(5)
C14B H14C 0.9700
C14B H14D 0.9700
C16B N15B 1.270(5)
C16B C17B 1.433(6)
C16B H16B 0.9300
C17B N21B 1.359(5)
C17B C18B 1.362(5)
C18B C19B 1.387(6)
C18B H18B 0.9300
C19B C20B 1.346(6)
C19B H19B 0.9300
C20B N21B 1.352(5)
C20B H20B 0.9300
N1B H1B 0.8600
N21B H21B 0.8600

loop_
_geom_hbond_atom_site_label_D
_geom_hbond_atom_site_label_H
_geom_hbond_atom_site_label_A
_geom_hbond_site_symmetry_A
_geom_hbond_distance_DH
_geom_hbond_distance_HA
_geom_hbond_distance_DA
_geom_hbond_angle_DHA
N1A H1A N15B 1_455 0.86 2.17 2.990(5) 160
N1B H1B N15A . 0.86 2.20 3.028(5) 162
N21A H21A N7B . 0.86 2.23 2.984(5) 146
N21B H21B N7A 1_655 0.86 2.15 2.909(5) 148
C3A H3A Cg5 2_656 0.93 2.69 3.465(6) 142
C10A H10A Cg2 1_544 0.93 2.82 3.654(6) 151
C20A H20A Cg1 1_656 0.93 2.97 3.643(5) 131

loop_
_geom_torsion_atom_site_label_1
_geom_torsion_atom_site_label_2
_geom_torsion_atom_site_label_3
_geom_torsion_atom_site_label_4
_geom_torsion
N1A C2A C3A C4A 0.2(6)
C2A C3A C4A C5A -0.1(6)
C3A C4A C5A N1A 0.0(5)
C3A C4A C5A C6A 178.5(4)
N1A C5A C6A N7A 4.0(7)
C4A C5A C6A N7A -174.4(4)
C13A C8A C9A C10A -2.3(6)
N7A C8A C9A C10A -179.2(3)
C8A C9A C10A C11A 1.3(6)
C9A C10A C11A C12A 0.1(7)
C10A C11A C12A C13A -0.7(6)
C11A C12A C13A C8A -0.2(6)
C11A C12A C13A C14A 179.8(4)
C9A C8A C13A C12A 1.7(6)
N7A C8A C13A C12A 178.7(3)
C9A C8A C13A C14A -178.3(4)
N7A C8A C13A C14A -1.3(5)
C12A C13A C14A N15A 42.8(5)
C8A C13A C14A N15A -137.2(4)
N15A C16A C17A N21A -2.6(6)
N15A C16A C17A C18A 179.3(4)
N21A C17A C18A C19A -0.7(5)
C16A C17A C18A C19A 177.6(4)
C17A C18A C19A C20A 0.5(5)
C18A C19A C20A N21A -0.1(5)
C3A C2A N1A C5A -0.3(5)
C4A C5A N1A C2A 0.2(5)
C6A C5A N1A C2A -178.5(4)
C5A C6A N7A C8A 179.1(4)
C9A C8A N7A C6A -49.7(5)
C13A C8A N7A C6A 133.3(4)
C17A C16A N15A C14A 175.5(3)
C13A C14A N15A C16A -114.5(4)
C19A C20A N21A C17A -0.3(5)
C18A C17A N21A C20A 0.6(4)
C16A C17A N21A C20A -177.8(3)
N1B C2B C3B C4B -0.1(6)
C2B C3B C4B C5B 0.2(6)
C3B C4B C5B N1B -0.2(5)
C3B C4B C5B C6B -177.3(5)
N1B C5B C6B N7B -3.4(7)
C4B C5B C6B N7B 173.3(5)
C13B C8B C9B C10B 0.4(7)
N7B C8B C9B C10B 175.8(4)
C8B C9B C10B C11B 0.7(7)
C9B C10B C11B C12B -1.1(8)
C10B C11B C12B C13B 0.5(7)
C11B C12B C13B C8B 0.5(6)
C11B C12B C13B C14B -178.3(4)
C9B C8B C13B C12B -1.0(6)
N7B C8B C13B C12B -176.6(4)
C9B C8B C13B C14B 177.9(4)
N7B C8B C13B C14B 2.3(6)
C12B C13B C14B N15B -42.3(6)
C8B C13B C14B N15B 138.9(4)
N15B C16B C17B N21B 2.1(6)
N15B C16B C17B C18B -176.5(4)
N21B C17B C18B C19B 1.0(5)
C16B C17B C18B C19B 179.8(4)
C17B C18B C19B C20B -0.5(5)
C18B C19B C20B N21B -0.2(5)
C3B C2B N1B C5B 0.0(6)
C4B C5B N1B C2B 0.2(5)
C6B C5B N1B C2B 177.5(4)
C5B C6B N7B C8B -178.0(4)
C13B C8B N7B C6B -132.0(4)
C9B C8B N7B C6B 52.5(6)
C17B C16B N15B C14B -178.7(3)
C13B C14B N15B C16B 119.1(4)
C19B C20B N21B C17B 0.8(5)
C18B C17B N21B C20B -1.1(4)
C16B C17B N21B C20B -180.0(4)

_cod_database_fobs_code 1546663
